data_4300247
loop_
_publ_author_name
'F. Albert Cotton'
'Evgeny V. Dikarev'
'Santiago Herrero'

_publ_section_title
;
Mixed Chloride/Amine Complexes of Dimolybdenum(II,II). 6. Stepwise
Substitution of Amines by Tertiary Phosphines and Vice Versa:
Stereochemical Hysteresis
;
_journal_name_full 'Inorganic Chemistry'
_journal_page_first 609
_journal_page_last 616
_journal_paper_doi 10.1021/ic9913684
_journal_volume 39
_journal_year 2000
_chemical_compound_source synthesized
_chemical_formula_analytical 'not measured'
_chemical_formula_moiety 'Mo2 Cl4 (N H2 (C6 H11))2 (P (C H3)3)2'
_chemical_formula_structural alpha-Mo2Cl4(NH2Cy)2(PMe3)2
_chemical_formula_sum 'C18 H44 Cl4 Mo2 N2 P2'
_chemical_formula_weight 684.17
_chemical_melting_point ?
_chemical_name_systematic
; 
 1,1,2,2-bis(cyclohexylamine)-bis(trimethylphosphine)-tetrachloro-
 -di-molybdenum (II, II)
;
_space_group_IT_number 4
_symmetry_cell_setting monoclinic
_symmetry_space_group_name_Hall 'P 2yb'
_symmetry_space_group_name_H-M 'P 1 21 1'
_atom_sites_solution_hydrogens geom
_atom_sites_solution_primary direct
_atom_sites_solution_secondary difmap
_audit_creation_method SHELXL
_cell_angle_alpha 90.00
_cell_angle_beta 90.05(2)
_cell_angle_gamma 90.00
_cell_formula_units_Z 2
_cell_length_a 10.963(3)
_cell_length_b 10.117(2)
_cell_length_c 13.323(4)
_cell_measurement_reflns_used 250
_cell_measurement_temperature 213(2)
_cell_measurement_theta_max 20.8
_cell_measurement_theta_min 9.05
_cell_volume 1477.7(7)
_computing_cell_refinement 'MADNES (Enraf-Nonius, 1989)'
_computing_data_collection 'MADNES (Enraf-Nonius, 1989)'
_computing_data_reduction 'PROCOR (Kabsch, 1988)'
_computing_molecular_graphics 'SHELXTL V.5 (Siemens, 1994)'
_computing_publication_material CIFTAB
_computing_structure_refinement 'SHELXL-93 (Sheldrick, 1993)'
_computing_structure_solution 'SHELXTL V.5 (Siemens, 1994)'
_diffrn_ambient_temperature 213(2)
_diffrn_measurement_device 'Nonius FAST area detector'
_diffrn_measurement_method 'Ellipsoid-mask fitting'
_diffrn_radiation_monochromator graphite
_diffrn_radiation_source 'fine-focus sealed tube'
_diffrn_radiation_type MoK\a
_diffrn_radiation_wavelength 0.71073
_diffrn_reflns_av_R_equivalents 0.0572
_diffrn_reflns_av_sigmaI/netI 0.0427
_diffrn_reflns_limit_h_max 11
_diffrn_reflns_limit_h_min -11
_diffrn_reflns_limit_k_max 10
_diffrn_reflns_limit_k_min -10
_diffrn_reflns_limit_l_max 13
_diffrn_reflns_limit_l_min -13
_diffrn_reflns_number 6390
_diffrn_reflns_theta_max 22.51
_diffrn_reflns_theta_min 2.40
_diffrn_standards_number 'none (area detector data)'
_exptl_absorpt_coefficient_mu 1.327
_exptl_absorpt_correction_type none
_exptl_crystal_colour blue-violet
_exptl_crystal_density_diffrn 1.538
_exptl_crystal_density_meas ?
_exptl_crystal_density_method none
_exptl_crystal_description plate-shaped
_exptl_crystal_F_000 696
_exptl_crystal_size_max 0.25
_exptl_crystal_size_mid 0.13
_exptl_crystal_size_min 0.03
_refine_diff_density_max 0.617
_refine_diff_density_min -0.689
_refine_diff_density_rms 0.089
_refine_ls_abs_structure_details 'Flack H D (1983), Acta Cryst. A39, 876-881'
_refine_ls_abs_structure_Flack -0.03(7)
_refine_ls_extinction_coef noref
_refine_ls_extinction_method none
_refine_ls_goodness_of_fit_all 1.096
_refine_ls_goodness_of_fit_obs 1.080
_refine_ls_hydrogen_treatment 'refined on N atoms'
_refine_ls_matrix_type full
_refine_ls_number_parameters 271
_refine_ls_number_reflns 3606
_refine_ls_number_restraints 1
_refine_ls_restrained_S_all 1.096
_refine_ls_restrained_S_obs 1.079
_refine_ls_R_factor_all 0.0381
_refine_ls_R_factor_obs 0.0358
_refine_ls_shift/esd_max 0.000
_refine_ls_shift/esd_mean 0.000
_refine_ls_structure_factor_coef Fsqd
_refine_ls_weighting_details 'w=1/[\s^2^(Fo^2^)+(0.0443P)^2^+4.2499P] where P=(Fo^2^+2Fc^2^)/3'
_refine_ls_weighting_scheme calc
_refine_ls_wR_factor_all 0.0940
_refine_ls_wR_factor_obs 0.0909
_reflns_number_observed 3486
_reflns_number_total 3606
_reflns_observed_criterion >2sigma(I)
_cod_depositor_comments
;
The following automatic conversions were performed:

'_chemical_melting_point' value 'not measured' was changed to '?' -
the value is undefined or not given.

'_exptl_crystal_density_meas' value 'not measured' was changed to '?'
- the value is perceived as not measured.

Automatic conversion script
Id: cif_fix_values 3008 2015-01-20 13:52:24Z robertas 

The following automatic conversions were performed:

'_refine_ls_weighting_scheme' value 'calc
w=1/[\s^2^(Fo^2^)+(0.0443P)^2^+4.2499P] where P=(Fo^2^+2Fc^2^)/3' was
changed to 'calc'. New tag '_refine_ls_weighting_details' was
created. The value of the new tag was set to
'w=1/[\s^2^(Fo^2^)+(0.0443P)^2^+4.2499P] where P=(Fo^2^+2Fc^2^)/3'.

Automatic conversion script
Id: cif_fix_values 3143 2015-03-26 13:38:13Z robertas 
;
_cod_database_code 4300247

loop_
_symmetry_equiv_pos_as_xyz
'x, y, z'
'-x, y+1/2, -z'

loop_
_atom_site_aniso_label
_atom_site_aniso_U_11
_atom_site_aniso_U_22
_atom_site_aniso_U_33
_atom_site_aniso_U_23
_atom_site_aniso_U_13
_atom_site_aniso_U_12
Mo1 0.0247(3) 0.0242(3) 0.0226(4) 0.0007(3) 0.0001(2) 0.0009(3)
Mo2 0.0231(3) 0.0251(3) 0.0208(4) -0.0013(3) -0.0009(2) 0.0010(2)
P1 0.0250(10) 0.0416(13) 0.0363(13) -0.0007(11) -0.0040(8) -0.0036(9)
P2 0.0327(10) 0.0265(10) 0.0278(12) 0.0025(9) 0.0006(8) -0.0010(8)
Cl1 0.0456(11) 0.0268(10) 0.0433(13) 0.0007(9) 0.0101(9) -0.0028(9)
Cl2 0.0260(9) 0.0380(10) 0.0347(11) 0.0025(10) -0.0010(7) -0.0031(9)
Cl3 0.0396(10) 0.0443(11) 0.0232(10) -0.0036(10) -0.0062(7) 0.0044(10)
Cl4 0.0431(11) 0.0383(11) 0.0267(12) -0.0064(8) 0.0063(8) 0.0076(9)
N1 0.037(4) 0.032(4) 0.022(4) 0.005(3) -0.002(3) 0.008(3)
N2 0.033(3) 0.032(3) 0.027(4) 0.005(3) 0.006(3) 0.007(3)
C1 0.030(4) 0.034(4) 0.028(5) -0.008(3) 0.012(3) 0.001(3)
C2 0.037(4) 0.040(5) 0.034(5) 0.001(4) 0.001(3) -0.005(3)
C3 0.038(5) 0.048(5) 0.042(6) -0.009(4) 0.010(4) 0.001(4)
C4 0.039(5) 0.052(5) 0.050(6) -0.009(4) 0.005(4) 0.020(4)
C5 0.049(5) 0.065(6) 0.045(6) 0.005(5) 0.004(4) 0.028(5)
C6 0.045(5) 0.055(6) 0.024(5) -0.001(4) -0.005(4) 0.013(4)
C7 0.032(4) 0.035(4) 0.027(5) 0.010(3) -0.004(3) 0.000(3)
C8 0.047(5) 0.050(5) 0.026(5) 0.003(4) -0.003(4) 0.005(4)
C9 0.035(5) 0.091(8) 0.056(7) 0.011(5) -0.002(4) 0.018(5)
C10 0.042(5) 0.096(8) 0.035(6) 0.001(5) -0.013(4) 0.006(5)
C11 0.047(5) 0.087(8) 0.036(6) -0.010(5) -0.011(4) 0.004(5)
C12 0.046(5) 0.046(6) 0.024(5) 0.000(4) -0.002(3) -0.001(4)
C13 0.052(5) 0.065(6) 0.040(6) -0.004(5) -0.005(4) -0.031(5)
C14 0.029(4) 0.045(5) 0.046(6) 0.003(4) 0.010(4) -0.011(4)
C15 0.022(4) 0.107(9) 0.062(8) 0.010(6) -0.010(4) 0.001(5)
C16 0.048(5) 0.048(6) 0.049(6) 0.009(5) 0.017(4) 0.003(4)
C17 0.055(6) 0.037(5) 0.059(7) -0.008(4) -0.018(5) -0.007(4)
C18 0.046(5) 0.033(5) 0.038(5) 0.006(4) -0.007(4) 0.006(3)

loop_
_atom_site_label
_atom_site_type_symbol
_atom_site_fract_x
_atom_site_fract_y
_atom_site_fract_z
_atom_site_U_iso_or_equiv
_atom_site_thermal_displace_type
_atom_site_occupancy
_atom_site_calc_flag
_atom_site_refinement_flags
_atom_site_disorder_group
Mo1 Mo 0.65454(5) 0.42937(6) 0.27449(4) 0.0239(2) Uani 1 d . .
Mo2 Mo 0.50405(5) 0.55850(6) 0.25024(5) 0.0230(2) Uani 1 d . .
P1 P 0.3248(2) 0.4055(2) 0.2780(2) 0.0343(5) Uani 1 d . .
P2 P 0.6070(2) 0.7775(2) 0.2132(2) 0.0290(5) Uani 1 d . .
Cl1 Cl 0.5814(2) 0.2071(2) 0.3010(2) 0.0385(5) Uani 1 d . .
Cl2 Cl 0.84228(14) 0.5533(2) 0.26472(14) 0.0329(4) Uani 1 d . .
Cl3 Cl 0.4575(2) 0.5526(2) 0.07180(13) 0.0357(4) Uani 1 d . .
Cl4 Cl 0.4502(2) 0.6502(2) 0.41213(15) 0.0360(5) Uani 1 d . .
N1 N 0.6880(6) 0.3678(7) 0.1154(5) 0.030(2) Uani 1 d . .
H1A H 0.6324(72) 0.2918(88) 0.1006(59) 0.036 Uiso 1 d . .
H1B H 0.6679(69) 0.4259(97) 0.0762(64) 0.036 Uiso 1 d . .
N2 N 0.6637(5) 0.4352(8) 0.4423(4) 0.0308(14) Uani 1 d . .
H2A H 0.6154(80) 0.4955(91) 0.4694(64) 0.037 Uiso 1 d . .
H2B H 0.6181(81) 0.3694(93) 0.4621(69) 0.037 Uiso 1 d . .
C1 C 0.8084(7) 0.3163(8) 0.0834(6) 0.031(2) Uani 1 d . .
H1C H 0.8712(7) 0.3800(8) 0.1063(6) 0.037 Uiso 1 calc R .
C2 C 0.8183(7) 0.3059(8) -0.0297(6) 0.037(2) Uani 1 d . .
H2C H 0.8068(7) 0.3934(8) -0.0599(6) 0.044 Uiso 1 calc R .
H2D H 0.7542(7) 0.2473(8) -0.0553(6) 0.044 Uiso 1 calc R .
C3 C 0.9429(7) 0.2516(8) -0.0591(7) 0.043(2) Uani 1 d . .
H3A H 0.9453(7) 0.2386(8) -0.1319(7) 0.051 Uiso 1 calc R .
H3B H 1.0058(7) 0.3165(8) -0.0415(7) 0.051 Uiso 1 calc R .
C4 C 0.9707(8) 0.1243(9) -0.0083(7) 0.047(2) Uani 1 d . .
H4A H 1.0546(8) 0.0982(9) -0.0244(7) 0.056 Uiso 1 calc R .
H4B H 0.9161(8) 0.0558(9) -0.0345(7) 0.056 Uiso 1 calc R .
C5 C 0.9569(8) 0.1315(10) 0.1036(7) 0.053(3) Uani 1 d . .
H5A H 1.0215(8) 0.1876(10) 0.1313(7) 0.064 Uiso 1 calc R .
H5B H 0.9665(8) 0.0428(10) 0.1321(7) 0.064 Uiso 1 calc R .
C6 C 0.8335(7) 0.1868(9) 0.1344(6) 0.041(2) Uani 1 d . .
H6A H 0.7694(7) 0.1234(9) 0.1167(6) 0.050 Uiso 1 calc R .
H6B H 0.8318(7) 0.1994(9) 0.2073(6) 0.050 Uiso 1 calc R .
C7 C 0.7781(6) 0.4493(8) 0.5004(5) 0.031(2) Uani 1 d . .
H7A H 0.8189(6) 0.5315(8) 0.4782(5) 0.037 Uiso 1 calc R .
C8 C 0.8628(8) 0.3355(9) 0.4793(7) 0.041(2) Uani 1 d . .
H8A H 0.8802(8) 0.3314(9) 0.4072(7) 0.049 Uiso 1 calc R .
H8B H 0.8237(8) 0.2524(9) 0.4989(7) 0.049 Uiso 1 calc R .
C9 C 0.9826(8) 0.3528(12) 0.5379(7) 0.060(3) Uani 1 d . .
H9A H 1.0353(8) 0.2758(12) 0.5269(7) 0.072 Uiso 1 calc R .
H9B H 1.0257(8) 0.4314(12) 0.5137(7) 0.072 Uiso 1 calc R .
C10 C 0.9558(8) 0.3672(11) 0.6496(7) 0.058(3) Uani 1 d . .
H10A H 0.9195(8) 0.2850(11) 0.6745(7) 0.069 Uiso 1 calc R .
H10B H 1.0325(8) 0.3815(11) 0.6858(7) 0.069 Uiso 1 calc R .
C11 C 0.8708(8) 0.4796(11) 0.6710(7) 0.057(3) Uani 1 d . .
H11A H 0.9095(8) 0.5634(11) 0.6524(7) 0.068 Uiso 1 calc R .
H11B H 0.8522(8) 0.4824(11) 0.7429(7) 0.068 Uiso 1 calc R .
C12 C 0.7537(7) 0.4609(9) 0.6111(6) 0.039(2) Uani 1 d . .
H12A H 0.7121(7) 0.3809(9) 0.6344(6) 0.047 Uiso 1 calc R .
H12B H 0.6995(7) 0.5362(9) 0.6232(6) 0.047 Uiso 1 calc R .
C13 C 0.2987(8) 0.2704(10) 0.1915(7) 0.052(3) Uani 1 d . .
H13A H 0.3652(31) 0.2075(33) 0.1965(36) 0.078 Uiso 1 calc R .
H13B H 0.2944(59) 0.3045(12) 0.1236(9) 0.078 Uiso 1 calc R .
H13C H 0.2226(31) 0.2268(42) 0.2082(31) 0.078 Uiso 1 calc R .
C14 C 0.3052(7) 0.3347(9) 0.4013(7) 0.040(2) Uani 1 d . .
H14A H 0.3014(51) 0.4049(9) 0.4508(8) 0.060 Uiso 1 calc R .
H14B H 0.3735(27) 0.2771(44) 0.4163(18) 0.060 Uiso 1 calc R .
H14C H 0.2301(27) 0.2841(47) 0.4031(14) 0.060 Uiso 1 calc R .
C15 C 0.1863(7) 0.5052(12) 0.2657(8) 0.064(3) Uani 1 d . .
H15A H 0.1814(37) 0.5409(63) 0.1983(19) 0.096 Uiso 1 calc R .
H15B H 0.1886(33) 0.5771(45) 0.3138(40) 0.096 Uiso 1 calc R .
H15C H 0.1154(8) 0.4503(21) 0.2785(56) 0.096 Uiso 1 calc R .
C16 C 0.7093(8) 0.7875(9) 0.1070(7) 0.049(2) Uani 1 d . .
H16A H 0.6720(25) 0.7450(54) 0.0494(15) 0.073 Uiso 1 calc R .
H16B H 0.7853(23) 0.7434(54) 0.1232(18) 0.073 Uiso 1 calc R .
H16C H 0.7253(45) 0.8796(10) 0.0915(29) 0.073 Uiso 1 calc R .
C17 C 0.6839(8) 0.8597(9) 0.3146(8) 0.051(2) Uani 1 d . .
H17A H 0.7469(39) 0.8023(25) 0.3414(32) 0.076 Uiso 1 calc R .
H17B H 0.6257(13) 0.8805(57) 0.3671(22) 0.076 Uiso 1 calc R .
H17C H 0.7208(50) 0.9407(32) 0.2901(13) 0.076 Uiso 1 calc R .
C18 C 0.4867(7) 0.8955(8) 0.1780(6) 0.039(2) Uani 1 d . .
H18A H 0.4431(34) 0.8625(28) 0.1198(27) 0.059 Uiso 1 calc R .
H18B H 0.5233(9) 0.9802(18) 0.1620(42) 0.059 Uiso 1 calc R .
H18C H 0.4304(30) 0.9060(43) 0.2335(16) 0.059 Uiso 1 calc R .

loop_
_atom_type_symbol
_atom_type_description
_atom_type_scat_dispersion_real
_atom_type_scat_dispersion_imag
_atom_type_scat_source
C C 0.0033 0.0016 'International Tables Vol C Tables 4.2.6.8 and 6.1.1.4'
H H 0.0000 0.0000 'International Tables Vol C Tables 4.2.6.8 and 6.1.1.4'
N N 0.0061 0.0033 'International Tables Vol C Tables 4.2.6.8 and 6.1.1.4'
P P 0.1023 0.0942 'International Tables Vol C Tables 4.2.6.8 and 6.1.1.4'
Cl Cl 0.1484 0.1585 'International Tables Vol C Tables 4.2.6.8 and 6.1.1.4'
Mo Mo -1.6832 0.6857 'International Tables Vol C Tables 4.2.6.8 and 6.1.1.4'

loop_
_geom_angle_atom_site_label_1
_geom_angle_atom_site_label_2
_geom_angle_atom_site_label_3
_geom_angle
_geom_angle_site_symmetry_1
_geom_angle_site_symmetry_3
_geom_angle_publ_flag
Mo2 Mo1 N2 99.8(2) . . y
Mo2 Mo1 N1 98.9(2) . . y
N2 Mo1 N1 160.9(2) . . y
Mo2 Mo1 Cl1 109.67(6) . . y
N2 Mo1 Cl1 83.9(2) . . y
N1 Mo1 Cl1 86.2(2) . . y
Mo2 Mo1 Cl2 109.50(6) . . y
N2 Mo1 Cl2 90.1(2) . . y
N1 Mo1 Cl2 87.3(2) . . y
Cl1 Mo1 Cl2 140.82(7) . . y
Mo1 Mo2 Cl4 106.83(6) . . y
Mo1 Mo2 Cl3 107.17(6) . . y
Cl4 Mo2 Cl3 146.00(7) . . y
Mo1 Mo2 P1 101.80(6) . . y
Cl4 Mo2 P1 85.08(7) . . y
Cl3 Mo2 P1 88.02(7) . . y
Mo1 Mo2 P2 102.76(5) . . y
Cl4 Mo2 P2 86.99(7) . . y
Cl3 Mo2 P2 85.65(7) . . y
P1 Mo2 P2 155.43(7) . . y
C14 P1 C13 105.1(4) . . n
C14 P1 C15 101.6(4) . . n
C13 P1 C15 103.2(5) . . n
C14 P1 Mo2 118.0(3) . . n
C13 P1 Mo2 119.4(3) . . n
C15 P1 Mo2 107.1(4) . . n
C17 P2 C16 105.7(5) . . n
C17 P2 C18 103.1(4) . . n
C16 P2 C18 102.0(4) . . n
C17 P2 Mo2 117.8(3) . . n
C16 P2 Mo2 118.5(3) . . n
C18 P2 Mo2 107.3(3) . . n
C1 N1 Mo1 121.1(5) . . n
C7 N2 Mo1 124.2(4) . . n
N1 C1 C6 109.8(6) . . n
N1 C1 C2 112.1(6) . . n
C6 C1 C2 112.1(7) . . n
C1 C2 C3 110.2(7) . . n
C4 C3 C2 112.3(7) . . n
C3 C4 C5 112.9(8) . . n
C4 C5 C6 112.1(7) . . n
C1 C6 C5 111.2(7) . . n
N2 C7 C12 111.7(6) . . n
N2 C7 C8 110.6(7) . . n
C12 C7 C8 110.7(6) . . n
C7 C8 C9 110.2(8) . . n
C10 C9 C8 110.0(7) . . n
C11 C10 C9 112.3(8) . . n
C10 C11 C12 109.3(8) . . n
C7 C12 C11 111.9(7) . . n

loop_
_geom_bond_atom_site_label_1
_geom_bond_atom_site_label_2
_geom_bond_distance
_geom_bond_site_symmetry_2
_geom_bond_publ_flag
Mo1 Mo2 2.1289(9) . y
Mo1 N2 2.239(6) . y
Mo1 N1 2.240(7) . y
Mo1 Cl1 2.413(2) . y
Mo1 Cl2 2.414(2) . y
Mo2 Cl4 2.422(2) . y
Mo2 Cl3 2.432(2) . y
Mo2 P1 2.529(2) . y
Mo2 P2 2.535(2) . y
P1 C14 1.806(9) . n
P1 C13 1.810(9) . n
P1 C15 1.830(9) . n
P2 C17 1.797(9) . n
P2 C16 1.809(9) . n
P2 C18 1.839(7) . n
N1 C1 1.482(10) . n
N2 C7 1.479(9) . n
C1 C6 1.501(12) . n
C1 C2 1.514(11) . n
C2 C3 1.523(11) . n
C3 C4 1.487(13) . n
C4 C5 1.501(13) . n
C5 C6 1.521(11) . n
C7 C12 1.505(11) . n
C7 C8 1.506(11) . n
C8 C9 1.538(12) . n
C9 C10 1.524(13) . n
C10 C11 1.497(14) . n
C11 C12 1.523(12) . n

loop_
_geom_torsion_atom_site_label_1
_geom_torsion_atom_site_label_2
_geom_torsion_atom_site_label_3
_geom_torsion_atom_site_label_4
_geom_torsion
_geom_torsion_site_symmetry_1
_geom_torsion_site_symmetry_2
_geom_torsion_site_symmetry_3
_geom_torsion_site_symmetry_4
_geom_torsion_publ_flag
N1 Mo1 Mo2 Cl3 2.2(2) . . . . y
N2 Mo1 Mo2 Cl4 6.1(2) . . . . y
Cl1 Mo1 Mo2 P1 4.68(8) . . . . y
Cl2 Mo1 Mo2 P2 3.18(7) . . . . y
Mo2 Mo1 N1 H1A -85.4(47) . . . . n
Mo2 Mo1 N1 H1B 29.3(60) . . . . n
Mo2 Mo1 N1 C1 157.7(5) . . . . n
Mo2 Mo1 N2 H2A -8.9(60) . . . . n
Mo2 Mo1 N2 H2B 91.6(59) . . . . n
Mo2 Mo1 N2 C7 -135.5(6) . . . . n
